data_4334433
loop_
_publ_author_name
'B. Nisar Ahamed'
'Ranjan Dutta'
'Pradyut Ghosh'

_publ_section_title
;
 Role of Wingtip Substituents on Benzene-Platform-Based Tetrapodal Ligands
 toward the Formation of a Self-Assembled Silver Carbene Cage
;
_journal_name_full 'Inorganic Chemistry'
_journal_page_first 4269
_journal_page_last 4276
_journal_paper_doi 10.1021/ic302184h
_journal_volume 52
_journal_year 2013
_chemical_formula_sum 'C30 H42 F24 N8 P4'
_chemical_formula_weight 1094.60
_chemical_name_systematic
; 
 ? 
;
_space_group_IT_number 14
_symmetry_cell_setting monoclinic
_symmetry_space_group_name_Hall '-P 2yn'
_symmetry_space_group_name_H-M 'P 1 21/n 1'
_atom_sites_solution_hydrogens geom
_atom_sites_solution_primary direct
_atom_sites_solution_secondary difmap
_audit_creation_method SHELXL-97
_cell_angle_alpha 90.00
_cell_angle_beta 91.592(2)
_cell_angle_gamma 90.00
_cell_formula_units_Z 2
_cell_length_a 10.2619(6)
_cell_length_b 9.1305(6)
_cell_length_c 23.0678(14)
_cell_measurement_reflns_used 3288
_cell_measurement_temperature 150(2)
_cell_measurement_theta_max 20.92
_cell_measurement_theta_min 2.20
_cell_volume 2160.5(2)
_computing_cell_refinement 'Bruker SMART'
_computing_data_collection 'Bruker SMART'
_computing_data_reduction 'Bruker SAINT'
_computing_molecular_graphics PLATON
_computing_publication_material 'MERCURY 2.2'
_computing_structure_refinement 'SHELXL-97 (Sheldrick, 1997)'
_computing_structure_solution 'SHELXS-97 (Sheldrick, 1990)'
_diffrn_ambient_temperature 150(2)
_diffrn_measured_fraction_theta_full 0.995
_diffrn_measured_fraction_theta_max 0.995
_diffrn_radiation_monochromator graphite
_diffrn_radiation_source 'fine-focus sealed tube'
_diffrn_radiation_type MoK\a
_diffrn_radiation_wavelength 0.71073
_diffrn_reflns_av_R_equivalents 0.0631
_diffrn_reflns_av_sigmaI/netI 0.0406
_diffrn_reflns_limit_h_max 12
_diffrn_reflns_limit_h_min -12
_diffrn_reflns_limit_k_max 10
_diffrn_reflns_limit_k_min -10
_diffrn_reflns_limit_l_max 27
_diffrn_reflns_limit_l_min -27
_diffrn_reflns_number 23874
_diffrn_reflns_theta_full 24.82
_diffrn_reflns_theta_max 24.82
_diffrn_reflns_theta_min 1.77
_exptl_absorpt_coefficient_mu 0.315
_exptl_absorpt_correction_T_max 0.9632
_exptl_absorpt_correction_T_min 0.9455
_exptl_absorpt_correction_type multi-scan
_exptl_absorpt_process_details SADABS
_exptl_crystal_colour COLORLESS
_exptl_crystal_density_diffrn 1.683
_exptl_crystal_description BLOCK
_exptl_crystal_F_000 1108
_exptl_crystal_size_max 0.18
_exptl_crystal_size_mid 0.15
_exptl_crystal_size_min 0.12
_refine_diff_density_max 0.777
_refine_diff_density_min -0.550
_refine_diff_density_rms 0.059
_refine_ls_extinction_coef 0.0009(5)
_refine_ls_extinction_expression Fc^*^=kFc[1+0.001xFc^2^\l^3^/sin(2\q)]^-1/4^
_refine_ls_extinction_method SHELXL
_refine_ls_goodness_of_fit_ref 1.049
_refine_ls_hydrogen_treatment constr
_refine_ls_matrix_type full
_refine_ls_number_parameters 301
_refine_ls_number_reflns 3713
_refine_ls_number_restraints 0
_refine_ls_restrained_S_all 1.049
_refine_ls_R_factor_all 0.0755
_refine_ls_R_factor_gt 0.0502
_refine_ls_shift/su_max 0.000
_refine_ls_shift/su_mean 0.000
_refine_ls_structure_factor_coef Fsqd
_refine_ls_weighting_details 'calc w=1/[\s^2^(Fo^2^)+(0.0567P)^2^+1.9048P] where P=(Fo^2^+2Fc^2^)/3'
_refine_ls_weighting_scheme calc
_refine_ls_wR_factor_gt 0.1181
_refine_ls_wR_factor_ref 0.1303
_reflns_number_gt 2659
_reflns_number_total 3713
_reflns_threshold_expression >2sigma(I)
_cod_data_source_file ic302184h_si_002_3.cif
_cod_data_source_block L3.4PF6
_cod_original_sg_symbol_H-M 'P 1 21/n 1 '
_cod_database_code 4334433

loop_
_symmetry_equiv_pos_as_xyz
'x, y, z'
'-x+1/2, y+1/2, -z+1/2'
'-x, -y, -z'
'x-1/2, -y-1/2, z-1/2'

loop_
_atom_site_label
_atom_site_type_symbol
_atom_site_fract_x
_atom_site_fract_y
_atom_site_fract_z
_atom_site_U_iso_or_equiv
_atom_site_adp_type
_atom_site_occupancy
_atom_site_symmetry_multiplicity
_atom_site_calc_flag
_atom_site_refinement_flags
C1 C 0.7507(3) 0.4495(4) -0.14374(15) 0.0469(9) Uani 1 1 d .
H1A H 0.7636 0.3538 -0.1598 0.070 Uiso 1 1 calc R
H1B H 0.7555 0.5216 -0.1739 0.070 Uiso 1 1 calc R
H1C H 0.6666 0.4540 -0.1266 0.070 Uiso 1 1 calc R
C2 C 0.8542(3) 0.4793(4) -0.09833(14) 0.0446(9) Uani 1 1 d .
H2A H 0.9384 0.4794 -0.1164 0.053 Uiso 1 1 calc R
H2B H 0.8403 0.5761 -0.0823 0.053 Uiso 1 1 calc R
C3 C 0.9656(3) 0.3085(4) -0.02605(15) 0.0445(9) Uani 1 1 d .
H3 H 1.0508 0.3234 -0.0374 0.053 Uiso 1 1 calc R
C4 C 0.9275(3) 0.2215(4) 0.01722(15) 0.0411(9) Uani 1 1 d .
H4 H 0.9812 0.1650 0.0414 0.049 Uiso 1 1 calc R
C5 C 0.7539(3) 0.3225(4) -0.02243(14) 0.0339(8) Uani 1 1 d .
H5 H 0.6677 0.3481 -0.0306 0.041 Uiso 1 1 calc R
C6 C 0.7098(3) 0.1577(4) 0.06052(13) 0.0325(7) Uani 1 1 d .
H6A H 0.6747 0.2295 0.0869 0.039 Uiso 1 1 calc R
H6B H 0.7612 0.0882 0.0833 0.039 Uiso 1 1 calc R
C7 C 0.5990(3) 0.0782(3) 0.02985(12) 0.0267(7) Uani 1 1 d .
C8 C 0.4692(3) 0.0913(3) 0.04610(13) 0.0279(7) Uani 1 1 d .
C9 C 0.4287(3) 0.1892(3) 0.09540(13) 0.0322(7) Uani 1 1 d .
H9A H 0.4649 0.2863 0.0900 0.039 Uiso 1 1 calc R
H9B H 0.3345 0.1979 0.0947 0.039 Uiso 1 1 calc R
C10 C 0.4823(4) 0.2112(4) 0.20250(14) 0.0440(9) Uani 1 1 d .
H10 H 0.4690 0.3115 0.2063 0.053 Uiso 1 1 calc R
C11 C 0.5141(4) 0.1174(4) 0.24531(15) 0.0479(10) Uani 1 1 d .
H11 H 0.5278 0.1406 0.2843 0.057 Uiso 1 1 calc R
C12 C 0.4966(3) -0.0073(4) 0.16465(14) 0.0344(8) Uani 1 1 d .
H12 H 0.4949 -0.0842 0.1382 0.041 Uiso 1 1 calc R
C13 C 0.5569(4) -0.1565(4) 0.25167(15) 0.0509(10) Uani 1 1 d .
H13A H 0.5289 -0.2392 0.2281 0.061 Uiso 1 1 calc R
H13B H 0.5107 -0.1606 0.2878 0.061 Uiso 1 1 calc R
C14 C 0.6999(4) -0.1679(5) 0.26435(18) 0.0650(12) Uani 1 1 d .
H14B H 0.7461 -0.1594 0.2289 0.098 Uiso 1 1 calc R
H14A H 0.7190 -0.2610 0.2820 0.098 Uiso 1 1 calc R
H14C H 0.7267 -0.0908 0.2903 0.098 Uiso 1 1 calc R
C15 C 0.3738(3) 0.0133(3) 0.01614(13) 0.0295(7) Uani 1 1 d .
H13 H 0.2878 0.0227 0.0273 0.035 Uiso 1 1 calc R
F1 F 0.1193(3) -0.0032(3) 0.09717(11) 0.0963(10) Uani 1 1 d .
F2 F -0.0462(2) 0.0800(3) 0.14934(10) 0.0724(7) Uani 1 1 d .
F3 F 0.0259(2) -0.1538(2) 0.16061(9) 0.0581(6) Uani 1 1 d .
F4 F 0.0571(3) 0.0162(3) 0.23093(9) 0.0704(7) Uani 1 1 d .
F5 F 0.2247(2) -0.0671(3) 0.17924(17) 0.1139(12) Uani 1 1 d .
F6 F 0.1546(2) 0.1630(3) 0.16728(12) 0.0818(8) Uani 1 1 d .
F7 F 0.6172(2) 0.5915(3) 0.14861(9) 0.0788(8) Uani 1 1 d .
F8 F 0.7395(2) 0.7640(3) 0.10578(11) 0.0751(8) Uani 1 1 d .
F9 F 0.70448(19) 0.6550(2) 0.02026(8) 0.0517(6) Uani 1 1 d .
F10 F 0.5811(2) 0.4854(2) 0.06209(11) 0.0644(7) Uani 1 1 d .
F11 F 0.7882(2) 0.5235(3) 0.09429(10) 0.0599(6) Uani 1 1 d .
F12 F 0.53330(17) 0.7225(2) 0.07464(8) 0.0426(5) Uani 1 1 d .
N1 N 0.5227(3) -0.0191(3) 0.22096(11) 0.0376(7) Uani 1 1 d .
N2 N 0.4732(2) 0.1319(3) 0.15206(11) 0.0313(6) Uani 1 1 d .
N3 N 0.7944(2) 0.2320(3) 0.01885(10) 0.0290(6) Uani 1 1 d .
N4 N 0.8568(2) 0.3710(3) -0.05040(11) 0.0334(6) Uani 1 1 d .
P1 P 0.08965(9) 0.00431(10) 0.16439(4) 0.0416(3) Uani 1 1 d .
P2 P 0.66145(8) 0.62409(10) 0.08487(4) 0.0351(3) Uani 1 1 d .

loop_
_atom_site_aniso_label
_atom_site_aniso_U_11
_atom_site_aniso_U_22
_atom_site_aniso_U_33
_atom_site_aniso_U_23
_atom_site_aniso_U_13
_atom_site_aniso_U_12
C1 0.044(2) 0.050(2) 0.047(2) 0.0084(18) 0.0013(17) 0.0008(18)
C2 0.047(2) 0.047(2) 0.039(2) 0.0098(17) 0.0079(16) -0.0077(18)
C3 0.0257(18) 0.060(3) 0.048(2) 0.0041(19) 0.0066(15) -0.0041(17)
C4 0.0268(18) 0.056(2) 0.041(2) 0.0062(17) 0.0008(15) 0.0033(16)
C5 0.0255(17) 0.040(2) 0.0365(18) 0.0012(16) 0.0031(14) -0.0035(15)
C6 0.0324(17) 0.0363(19) 0.0289(17) 0.0020(14) 0.0045(13) -0.0057(15)
C7 0.0276(16) 0.0238(16) 0.0289(17) 0.0048(13) 0.0017(13) -0.0011(13)
C8 0.0317(17) 0.0228(16) 0.0294(16) 0.0031(13) 0.0063(13) 0.0017(13)
C9 0.0341(18) 0.0248(17) 0.0382(19) -0.0011(14) 0.0092(14) 0.0015(14)
C10 0.055(2) 0.038(2) 0.039(2) -0.0141(17) 0.0093(17) -0.0024(17)
C11 0.057(2) 0.052(2) 0.034(2) -0.0153(18) 0.0060(17) -0.0014(19)
C12 0.0380(19) 0.035(2) 0.0305(18) -0.0046(15) 0.0077(14) -0.0031(15)
C13 0.064(3) 0.053(2) 0.036(2) 0.0114(18) 0.0070(18) 0.003(2)
C14 0.072(3) 0.067(3) 0.056(3) 0.003(2) -0.014(2) 0.009(2)
C15 0.0258(16) 0.0291(18) 0.0339(17) 0.0057(14) 0.0073(13) 0.0017(14)
F1 0.146(3) 0.0731(18) 0.0729(18) -0.0055(15) 0.0669(18) -0.0090(18)
F2 0.0587(15) 0.0904(19) 0.0673(16) 0.0054(14) -0.0135(12) 0.0221(14)
F3 0.0597(14) 0.0532(14) 0.0618(14) -0.0017(11) 0.0086(11) -0.0212(11)
F4 0.114(2) 0.0572(15) 0.0401(13) 0.0080(11) -0.0036(12) -0.0017(14)
F5 0.0434(15) 0.0668(19) 0.229(4) -0.031(2) -0.0311(19) 0.0162(13)
F6 0.0753(17) 0.0459(15) 0.127(2) -0.0102(14) 0.0506(16) -0.0166(13)
F7 0.0751(17) 0.115(2) 0.0477(14) 0.0302(14) 0.0211(12) 0.0356(16)
F8 0.0515(14) 0.0680(17) 0.105(2) -0.0331(15) -0.0119(13) -0.0122(12)
F9 0.0531(13) 0.0547(14) 0.0483(12) 0.0133(10) 0.0188(10) 0.0088(11)
F10 0.0519(13) 0.0327(12) 0.1095(19) -0.0084(12) 0.0146(13) -0.0108(10)
F11 0.0423(12) 0.0662(15) 0.0717(15) 0.0194(12) 0.0095(10) 0.0196(11)
F12 0.0337(10) 0.0391(12) 0.0550(12) -0.0010(9) 0.0027(9) 0.0060(9)
N1 0.0402(16) 0.0401(17) 0.0328(16) -0.0008(13) 0.0075(12) -0.0037(13)
N2 0.0331(15) 0.0297(16) 0.0314(15) -0.0045(12) 0.0080(11) -0.0035(12)
N3 0.0253(14) 0.0324(15) 0.0295(14) -0.0010(12) 0.0017(11) -0.0039(12)
N4 0.0285(14) 0.0374(16) 0.0344(15) -0.0002(12) 0.0036(12) -0.0057(12)
P1 0.0342(5) 0.0420(6) 0.0490(6) 0.0059(4) 0.0093(4) -0.0024(4)
P2 0.0296(5) 0.0345(5) 0.0414(5) 0.0026(4) 0.0049(4) 0.0003(4)

loop_
_atom_type_symbol
_atom_type_description
_atom_type_scat_dispersion_real
_atom_type_scat_dispersion_imag
_atom_type_scat_source
C C 0.0033 0.0016 'International Tables Vol C Tables 4.2.6.8 and 6.1.1.4'
H H 0.0000 0.0000 'International Tables Vol C Tables 4.2.6.8 and 6.1.1.4'
N N 0.0061 0.0033 'International Tables Vol C Tables 4.2.6.8 and 6.1.1.4'
F F 0.0171 0.0103 'International Tables Vol C Tables 4.2.6.8 and 6.1.1.4'
P P 0.1023 0.0942 'International Tables Vol C Tables 4.2.6.8 and 6.1.1.4'

loop_
_geom_angle_atom_site_label_1
_geom_angle_atom_site_label_2
_geom_angle_atom_site_label_3
_geom_angle
_geom_angle_site_symmetry_1
_geom_angle_site_symmetry_3
C2 C1 H1A 109.5 . .
C2 C1 H1B 109.5 . .
H1A C1 H1B 109.5 . .
C2 C1 H1C 109.5 . .
H1A C1 H1C 109.5 . .
H1B C1 H1C 109.5 . .
N4 C2 C1 113.5(3) . .
N4 C2 H2A 108.9 . .
C1 C2 H2A 108.9 . .
N4 C2 H2B 108.9 . .
C1 C2 H2B 108.9 . .
H2A C2 H2B 107.7 . .
C4 C3 N4 107.6(3) . .
C4 C3 H3 126.2 . .
N4 C3 H3 126.2 . .
C3 C4 N3 106.8(3) . .
C3 C4 H4 126.6 . .
N3 C4 H4 126.6 . .
N3 C5 N4 108.7(3) . .
N3 C5 H5 125.6 . .
N4 C5 H5 125.6 . .
N3 C6 C7 111.4(2) . .
N3 C6 H6A 109.4 . .
C7 C6 H6A 109.4 . .
N3 C6 H6B 109.4 . .
C7 C6 H6B 109.4 . .
H6A C6 H6B 108.0 . .
C15 C7 C8 118.1(3) 3_655 .
C15 C7 C6 119.0(3) 3_655 .
C8 C7 C6 123.0(3) . .
C15 C8 C7 119.3(3) . .
C15 C8 C9 118.4(3) . .
C7 C8 C9 122.3(3) . .
N2 C9 C8 111.9(2) . .
N2 C9 H9A 109.2 . .
C8 C9 H9A 109.2 . .
N2 C9 H9B 109.2 . .
C8 C9 H9B 109.2 . .
H9A C9 H9B 107.9 . .
C11 C10 N2 107.3(3) . .
C11 C10 H10 126.4 . .
N2 C10 H10 126.4 . .
C10 C11 N1 107.2(3) . .
C10 C11 H11 126.4 . .
N1 C11 H11 126.4 . .
N1 C12 N2 108.9(3) . .
N1 C12 H12 125.5 . .
N2 C12 H12 125.5 . .
N1 C13 C14 111.8(3) . .
N1 C13 H13A 109.2 . .
C14 C13 H13A 109.2 . .
N1 C13 H13B 109.2 . .
C14 C13 H13B 109.2 . .
H13A C13 H13B 107.9 . .
C13 C14 H14B 109.5 . .
C13 C14 H14A 109.5 . .
H14B C14 H14A 109.5 . .
C13 C14 H14C 109.5 . .
H14B C14 H14C 109.5 . .
H14A C14 H14C 109.5 . .
C8 C15 C7 122.6(3) . 3_655
C8 C15 H13 118.7 . .
C7 C15 H13 118.7 3_655 .
C12 N1 C11 108.3(3) . .
C12 N1 C13 125.4(3) . .
C11 N1 C13 126.3(3) . .
C12 N2 C10 108.2(3) . .
C12 N2 C9 125.9(3) . .
C10 N2 C9 125.4(3) . .
C5 N3 C4 108.6(3) . .
C5 N3 C6 125.3(3) . .
C4 N3 C6 126.1(3) . .
C5 N4 C3 108.3(3) . .
C5 N4 C2 125.9(3) . .
C3 N4 C2 125.8(3) . .
F5 P1 F4 91.48(18) . .
F5 P1 F2 178.85(16) . .
F4 P1 F2 88.53(14) . .
F5 P1 F3 89.68(14) . .
F4 P1 F3 91.02(12) . .
F2 P1 F3 91.47(14) . .
F5 P1 F1 90.2(2) . .
F4 P1 F1 178.14(16) . .
F2 P1 F1 89.78(16) . .
F3 P1 F1 89.81(13) . .
F5 P1 F6 90.15(15) . .
F4 P1 F6 89.79(14) . .
F2 P1 F6 88.70(15) . .
F3 P1 F6 179.17(14) . .
F1 P1 F6 89.38(15) . .
F8 P2 F7 91.40(16) . .
F8 P2 F9 89.47(14) . .
F7 P2 F9 179.11(15) . .
F8 P2 F10 178.31(15) . .
F7 P2 F10 89.88(15) . .
F9 P2 F10 89.24(13) . .
F8 P2 F11 91.13(13) . .
F7 P2 F11 91.08(12) . .
F9 P2 F11 89.06(11) . .
F10 P2 F11 89.96(13) . .
F8 P2 F12 89.92(12) . .
F7 P2 F12 89.25(12) . .
F9 P2 F12 90.59(11) . .
F10 P2 F12 88.99(11) . .
F11 P2 F12 178.90(13) . .

loop_
_geom_bond_atom_site_label_1
_geom_bond_atom_site_label_2
_geom_bond_distance
_geom_bond_site_symmetry_2
C1 C2 1.496(5) .
C1 H1A 0.9600 .
C1 H1B 0.9600 .
C1 H1C 0.9600 .
C2 N4 1.482(4) .
C2 H2A 0.9700 .
C2 H2B 0.9700 .
C3 C4 1.342(5) .
C3 N4 1.361(4) .
C3 H3 0.9300 .
C4 N3 1.371(4) .
C4 H4 0.9300 .
C5 N3 1.319(4) .
C5 N4 1.328(4) .
C5 H5 0.9300 .
C6 N3 1.479(4) .
C6 C7 1.508(4) .
C6 H6A 0.9700 .
C6 H6B 0.9700 .
C7 C15 1.385(4) 3_655
C7 C8 1.399(4) .
C8 C15 1.380(4) .
C8 C9 1.514(4) .
C9 N2 1.469(4) .
C9 H9A 0.9700 .
C9 H9B 0.9700 .
C10 C11 1.341(5) .
C10 N2 1.371(4) .
C10 H10 0.9300 .
C11 N1 1.371(4) .
C11 H11 0.9300 .
C12 N1 1.324(4) .
C12 N2 1.324(4) .
C12 H12 0.9300 .
C13 N1 1.478(4) .
C13 C14 1.493(5) .
C13 H13A 0.9700 .
C13 H13B 0.9700 .
C14 H14B 0.9600 .
C14 H14A 0.9600 .
C14 H14C 0.9600 .
C15 C7 1.385(4) 3_655
C15 H13 0.9300 .
F1 P1 1.590(3) .
F2 P1 1.586(2) .
F3 P1 1.587(2) .
F4 P1 1.584(2) .
F5 P1 1.561(3) .
F6 P1 1.595(2) .
F7 P2 1.579(2) .
F8 P2 1.577(2) .
F9 P2 1.591(2) .
F10 P2 1.592(2) .
F11 P2 1.602(2) .
F12 P2 1.6049(19) .
